data_4329840
loop_
_publ_author_name
'Christian Hering'
'Mathias Lehmann'
'Axel Schulz'
'Alexander Villinger'

_publ_contact_author_address
;
Universit\"at Rostock
Institut f\"ur Chemie
Abteilung f\"ur Anorganische Chemie
Albert-Einstein-Strasse 3a 
18059 Rostock
Bundesrepublik Deutschland
;
_publ_contact_author_email
;
axel.schulz@uni-rostock.de, alexander.villinger@uni-rostock.de'
;
_publ_contact_author_fax '+49 (0)381/498-6382'
_publ_contact_author_name 'Axel Schulz'
_publ_contact_author_phone '+49 (0)381/498-6400 or 6403'
_publ_section_title
;
 Chlorine/Methyl Exchange Reactions in Silylated Aminostibanes: A New
 Route To Stibinostibonium Cations
;
_journal_name_full 'Inorganic Chemistry'
_journal_page_first 8212
_journal_page_last 8224
_journal_paper_doi 10.1021/ic300770b
_journal_volume 51
_journal_year 2012
_chemical_formula_moiety 'C27 H34 N7 Sb Si'
_chemical_formula_sum 'C27 H34 N7 Sb Si'
_chemical_formula_weight 606.45
_chemical_name_systematic
;
 ?
;
_space_group_IT_number 2
_symmetry_cell_setting triclinic
_symmetry_Int_Tables_number 2
_symmetry_space_group_name_Hall '-P 1'
_symmetry_space_group_name_H-M 'P -1'
_atom_sites_solution_hydrogens geom
_atom_sites_solution_primary direct
_atom_sites_solution_secondary difmap
_audit_author_name 'Villinger, A.'
_audit_creation_method SHELXL-97
_cell_angle_alpha 72.4680(10)
_cell_angle_beta 71.8970(10)
_cell_angle_gamma 87.8520(10)
_cell_formula_units_Z 2
_cell_length_a 10.7831(2)
_cell_length_b 11.6904(2)
_cell_length_c 12.4591(2)
_cell_measurement_reflns_used 9735
_cell_measurement_temperature 173(2)
_cell_measurement_theta_max 51.786
_cell_measurement_theta_min 5.197
_cell_volume 1420.76(4)
_computing_cell_refinement 'Bruker Apex V7.51A'
_computing_data_collection 'Bruker Apex V7.51A'
_computing_data_reduction 'Bruker SAINT'
_computing_molecular_graphics 'ORTEP-3v2.01 (Farrugia, 1997)'
_computing_publication_material SHELXL-97
_computing_structure_refinement 'SHELXL-97 (Sheldrick, 1997)'
_computing_structure_solution 'SHELXS-97 (Sheldrick, 1997)'
_diffrn_ambient_temperature 173(2)
_diffrn_measured_fraction_theta_full 0.996
_diffrn_measured_fraction_theta_max 0.996
_diffrn_measurement_device_type 'Bruker-Nonius Apex X8-CCD-diffractometer'
_diffrn_measurement_method 'phi and omega scans'
_diffrn_radiation_monochromator graphite
_diffrn_radiation_source 'sealed tube'
_diffrn_radiation_type MoK\a
_diffrn_radiation_wavelength 0.71073
_diffrn_reflns_av_R_equivalents 0.0429
_diffrn_reflns_av_sigmaI/netI 0.0575
_diffrn_reflns_limit_h_max 15
_diffrn_reflns_limit_h_min -15
_diffrn_reflns_limit_k_max 16
_diffrn_reflns_limit_k_min -16
_diffrn_reflns_limit_l_max 17
_diffrn_reflns_limit_l_min -17
_diffrn_reflns_number 38126
_diffrn_reflns_theta_full 30.00
_diffrn_reflns_theta_max 30.00
_diffrn_reflns_theta_min 2.94
_exptl_absorpt_coefficient_mu 1.042
_exptl_absorpt_correction_T_max 0.9595
_exptl_absorpt_correction_T_min 0.8852
_exptl_absorpt_correction_type multi-scan
_exptl_absorpt_process_details '(SADABS; Sheldrick, 2004)'
_exptl_crystal_colour colourless
_exptl_crystal_density_diffrn 1.418
_exptl_crystal_description block
_exptl_crystal_F_000 620
_exptl_crystal_size_max 0.12
_exptl_crystal_size_mid 0.10
_exptl_crystal_size_min 0.04
_refine_diff_density_max 0.763
_refine_diff_density_min -0.413
_refine_diff_density_rms 0.093
_refine_ls_extinction_method none
_refine_ls_goodness_of_fit_ref 1.025
_refine_ls_hydrogen_treatment constr
_refine_ls_matrix_type full
_refine_ls_number_parameters 334
_refine_ls_number_reflns 8237
_refine_ls_number_restraints 0
_refine_ls_restrained_S_all 1.025
_refine_ls_R_factor_all 0.0665
_refine_ls_R_factor_gt 0.0382
_refine_ls_shift/su_max 0.001
_refine_ls_shift/su_mean 0.000
_refine_ls_structure_factor_coef Fsqd
_refine_ls_weighting_details 'calc w=1/[\s^2^(Fo^2^)+(0.0307P)^2^+0.5639P] where P=(Fo^2^+2Fc^2^)/3'
_refine_ls_weighting_scheme calc
_refine_ls_wR_factor_gt 0.0681
_refine_ls_wR_factor_ref 0.0766
_reflns_number_gt 6207
_reflns_number_total 8237
_reflns_threshold_expression >2\s(I)
_cod_data_source_file ic300770b_si_001_12.cif
_cod_data_source_block ch176b
_cod_database_code 4329840

loop_
_symmetry_equiv_pos_as_xyz
'x, y, z'
'-x, -y, -z'

loop_
_atom_site_label
_atom_site_type_symbol
_atom_site_fract_x
_atom_site_fract_y
_atom_site_fract_z
_atom_site_U_iso_or_equiv
_atom_site_adp_type
_atom_site_occupancy
_atom_site_symmetry_multiplicity
_atom_site_calc_flag
_atom_site_refinement_flags
Sb1 Sb 0.145015(17) 0.113777(15) 0.328039(15) 0.02725(6) Uani 1 1 d .
Si1 Si 0.41595(6) 0.22327(6) 0.35292(6) 0.02665(15) Uani 1 1 d .
N1 N 0.27657(18) 0.24479(16) 0.30262(16) 0.0209(4) Uani 1 1 d .
N2 N 0.1558(2) 0.0224(2) 0.4979(2) 0.0409(6) Uani 1 1 d .
N3 N 0.1999(2) -0.0767(2) 0.5197(2) 0.0402(6) Uani 1 1 d .
N4 N 0.2385(3) -0.1681(2) 0.5473(3) 0.0612(8) Uani 1 1 d .
N5 N 0.2651(3) -0.0101(2) 0.2610(2) 0.0473(6) Uani 1 1 d .
N6 N 0.2192(3) -0.0709(2) 0.2161(2) 0.0544(7) Uani 1 1 d .
N7 N 0.1840(4) -0.1305(3) 0.1741(3) 0.0889(12) Uani 1 1 d .
C1 C 0.2474(2) 0.3611(2) 0.23597(19) 0.0197(5) Uani 1 1 d .
C2 C 0.2285(2) 0.4599(2) 0.28167(19) 0.0200(5) Uani 1 1 d .
C3 C 0.2084(2) 0.5713(2) 0.2108(2) 0.0233(5) Uani 1 1 d .
H3 H 0.1985 0.6378 0.2411 0.028 Uiso 1 1 calc R
C4 C 0.2024(2) 0.5889(2) 0.0978(2) 0.0280(5) Uani 1 1 d .
H4 H 0.1913 0.6666 0.0501 0.034 Uiso 1 1 calc R
C5 C 0.2128(2) 0.4915(2) 0.0560(2) 0.0278(5) Uani 1 1 d .
H5 H 0.2057 0.5021 -0.0205 0.033 Uiso 1 1 calc R
C6 C 0.2337(2) 0.3777(2) 0.1229(2) 0.0228(5) Uani 1 1 d .
C7 C 0.2220(2) 0.4518(2) 0.40609(19) 0.0200(5) Uani 1 1 d .
C8 C 0.1203(2) 0.3814(2) 0.5027(2) 0.0223(5) Uani 1 1 d .
C9 C 0.1118(2) 0.3794(2) 0.6170(2) 0.0259(5) Uani 1 1 d .
H9 H 0.0446 0.3296 0.6820 0.031 Uiso 1 1 calc R
C10 C 0.1975(2) 0.4473(2) 0.6396(2) 0.0272(5) Uani 1 1 d .
C11 C 0.2937(2) 0.5204(2) 0.5430(2) 0.0270(5) Uani 1 1 d .
H11 H 0.3525 0.5689 0.5566 0.032 Uiso 1 1 calc R
C12 C 0.3071(2) 0.5252(2) 0.4270(2) 0.0233(5) Uani 1 1 d .
C14 C 0.0148(2) 0.3119(2) 0.4880(2) 0.0276(5) Uani 1 1 d .
H14A H 0.0237 0.2256 0.5198 0.041 Uiso 1 1 calc R
H14B H 0.0233 0.3321 0.4037 0.041 Uiso 1 1 calc R
H14C H -0.0711 0.3329 0.5311 0.041 Uiso 1 1 calc R
C15 C 0.1846(3) 0.4438(3) 0.7645(2) 0.0381(7) Uani 1 1 d .
H15A H 0.0952 0.4156 0.8159 0.057 Uiso 1 1 calc R
H15B H 0.2038 0.5245 0.7657 0.057 Uiso 1 1 calc R
H15C H 0.2463 0.3888 0.7931 0.057 Uiso 1 1 calc R
C16 C 0.4108(3) 0.6146(2) 0.3294(2) 0.0321(6) Uani 1 1 d .
H16A H 0.3787 0.6956 0.3174 0.048 Uiso 1 1 calc R
H16B H 0.4304 0.5935 0.2557 0.048 Uiso 1 1 calc R
H16C H 0.4904 0.6125 0.3520 0.048 Uiso 1 1 calc R
C17 C 0.2331(2) 0.2780(2) 0.0699(2) 0.0251(5) Uani 1 1 d .
C18 C 0.3502(2) 0.2360(2) 0.0106(2) 0.0302(6) Uani 1 1 d .
C19 C 0.3446(3) 0.1552(3) -0.0513(2) 0.0396(7) Uani 1 1 d .
H19 H 0.4237 0.1261 -0.0906 0.048 Uiso 1 1 calc R
C20 C 0.2285(3) 0.1165(3) -0.0574(3) 0.0437(7) Uani 1 1 d .
C21 C 0.1138(3) 0.1577(2) 0.0030(2) 0.0373(6) Uani 1 1 d .
H21 H 0.0328 0.1295 0.0021 0.045 Uiso 1 1 calc R
C22 C 0.1134(2) 0.2388(2) 0.0649(2) 0.0279(5) Uani 1 1 d .
C23 C 0.4790(3) 0.2786(3) 0.0109(2) 0.0406(7) Uani 1 1 d .
H23A H 0.4897 0.3664 -0.0219 0.061 Uiso 1 1 calc R
H23B H 0.5496 0.2430 -0.0376 0.061 Uiso 1 1 calc R
H23C H 0.4823 0.2544 0.0924 0.061 Uiso 1 1 calc R
C24 C 0.2258(4) 0.0331(3) -0.1286(3) 0.0702(11) Uani 1 1 d .
H24A H 0.3024 0.0525 -0.2000 0.105 Uiso 1 1 calc R
H24B H 0.1460 0.0428 -0.1516 0.105 Uiso 1 1 calc R
H24C H 0.2271 -0.0502 -0.0805 0.105 Uiso 1 1 calc R
C26 C -0.0148(2) 0.2860(2) 0.1212(2) 0.0341(6) Uani 1 1 d .
H26A H -0.0301 0.3597 0.0648 0.051 Uiso 1 1 calc R
H26B H -0.0116 0.3035 0.1925 0.051 Uiso 1 1 calc R
H26C H -0.0860 0.2254 0.1429 0.051 Uiso 1 1 calc R
C27 C 0.4910(3) 0.0834(3) 0.3290(3) 0.0399(7) Uani 1 1 d .
H27A H 0.4321 0.0137 0.3824 0.060 Uiso 1 1 calc R
H27B H 0.5746 0.0770 0.3454 0.060 Uiso 1 1 calc R
H27C H 0.5058 0.0860 0.2466 0.060 Uiso 1 1 calc R
C28 C 0.3823(3) 0.2092(3) 0.5122(2) 0.0360(6) Uani 1 1 d .
H28A H 0.3551 0.2860 0.5256 0.054 Uiso 1 1 calc R
H28B H 0.4617 0.1875 0.5343 0.054 Uiso 1 1 calc R
H28C H 0.3124 0.1466 0.5607 0.054 Uiso 1 1 calc R
C29 C 0.5390(3) 0.3499(3) 0.2610(2) 0.0387(7) Uani 1 1 d .
H29A H 0.5395 0.3720 0.1785 0.058 Uiso 1 1 calc R
H29B H 0.6257 0.3255 0.2653 0.058 Uiso 1 1 calc R
H29C H 0.5167 0.4192 0.2907 0.058 Uiso 1 1 calc R

loop_
_atom_site_aniso_label
_atom_site_aniso_U_11
_atom_site_aniso_U_22
_atom_site_aniso_U_33
_atom_site_aniso_U_23
_atom_site_aniso_U_13
_atom_site_aniso_U_12
Sb1 0.02888(10) 0.02331(9) 0.02596(9) -0.00281(6) -0.00798(7) -0.00019(6)
Si1 0.0239(3) 0.0303(4) 0.0244(3) -0.0050(3) -0.0099(3) 0.0080(3)
N1 0.0215(10) 0.0207(10) 0.0180(9) -0.0024(8) -0.0062(8) 0.0033(8)
N2 0.0517(15) 0.0313(12) 0.0306(12) 0.0030(10) -0.0128(11) 0.0041(11)
N3 0.0357(13) 0.0366(14) 0.0404(14) 0.0032(11) -0.0147(11) -0.0061(11)
N4 0.0625(18) 0.0396(15) 0.075(2) 0.0048(15) -0.0346(16) 0.0075(14)
N5 0.0569(17) 0.0365(14) 0.0537(16) -0.0200(13) -0.0193(14) 0.0108(12)
N6 0.087(2) 0.0225(13) 0.0493(16) -0.0075(12) -0.0188(16) 0.0055(13)
N7 0.160(4) 0.0330(16) 0.092(3) -0.0279(17) -0.055(3) 0.002(2)
C1 0.0180(11) 0.0208(11) 0.0177(11) -0.0020(9) -0.0056(9) 0.0010(9)
C2 0.0166(11) 0.0238(12) 0.0199(11) -0.0053(9) -0.0076(9) 0.0017(9)
C3 0.0249(12) 0.0216(12) 0.0249(12) -0.0055(10) -0.0113(10) 0.0012(9)
C4 0.0341(14) 0.0220(12) 0.0267(13) 0.0006(10) -0.0156(11) 0.0009(10)
C5 0.0360(14) 0.0297(13) 0.0188(12) -0.0033(10) -0.0139(11) 0.0012(11)
C6 0.0239(12) 0.0260(12) 0.0185(11) -0.0061(10) -0.0070(10) 0.0013(9)
C7 0.0208(11) 0.0214(11) 0.0184(11) -0.0048(9) -0.0086(9) 0.0045(9)
C8 0.0212(11) 0.0237(12) 0.0221(11) -0.0082(10) -0.0064(10) 0.0060(9)
C9 0.0227(12) 0.0313(13) 0.0213(12) -0.0081(10) -0.0035(10) 0.0038(10)
C10 0.0287(13) 0.0337(14) 0.0226(12) -0.0117(11) -0.0103(11) 0.0083(11)
C11 0.0274(13) 0.0321(13) 0.0255(12) -0.0102(11) -0.0126(11) 0.0023(10)
C12 0.0240(12) 0.0255(12) 0.0206(11) -0.0058(10) -0.0086(10) 0.0038(10)
C14 0.0229(12) 0.0332(14) 0.0260(13) -0.0110(11) -0.0047(10) 0.0002(10)
C15 0.0410(16) 0.0531(18) 0.0208(13) -0.0133(13) -0.0080(12) -0.0015(13)
C16 0.0326(14) 0.0370(15) 0.0272(13) -0.0071(12) -0.0113(11) -0.0083(11)
C17 0.0302(13) 0.0243(12) 0.0166(11) -0.0023(10) -0.0052(10) 0.0004(10)
C18 0.0322(14) 0.0333(14) 0.0191(12) -0.0045(11) -0.0028(11) 0.0008(11)
C19 0.0398(16) 0.0392(16) 0.0315(15) -0.0151(13) 0.0046(13) 0.0024(13)
C20 0.0527(19) 0.0379(16) 0.0363(16) -0.0205(14) 0.0018(14) -0.0064(14)
C21 0.0377(16) 0.0392(16) 0.0332(15) -0.0148(13) -0.0039(13) -0.0084(12)
C22 0.0327(14) 0.0294(13) 0.0194(12) -0.0067(10) -0.0056(10) 0.0001(11)
C23 0.0293(15) 0.0584(19) 0.0295(14) -0.0132(14) -0.0033(12) 0.0030(13)
C24 0.073(3) 0.068(2) 0.068(2) -0.049(2) 0.009(2) -0.017(2)
C26 0.0316(14) 0.0415(16) 0.0348(15) -0.0147(13) -0.0158(12) 0.0057(12)
C27 0.0314(15) 0.0429(16) 0.0437(16) -0.0119(14) -0.0125(13) 0.0173(12)
C28 0.0365(15) 0.0422(16) 0.0302(14) -0.0069(12) -0.0173(12) 0.0142(12)
C29 0.0274(14) 0.0486(17) 0.0390(16) -0.0099(14) -0.0117(12) -0.0005(12)

loop_
_atom_type_symbol
_atom_type_description
_atom_type_scat_dispersion_real
_atom_type_scat_dispersion_imag
_atom_type_scat_source
C C 0.0033 0.0016 'International Tables Vol C Tables 4.2.6.8 and 6.1.1.4'
H H 0.0000 0.0000 'International Tables Vol C Tables 4.2.6.8 and 6.1.1.4'
N N 0.0061 0.0033 'International Tables Vol C Tables 4.2.6.8 and 6.1.1.4'
Si Si 0.0817 0.0704 'International Tables Vol C Tables 4.2.6.8 and 6.1.1.4'
Sb Sb -0.5866 1.5461 'International Tables Vol C Tables 4.2.6.8 and 6.1.1.4'

loop_
_geom_angle_atom_site_label_1
_geom_angle_atom_site_label_2
_geom_angle_atom_site_label_3
_geom_angle
N1 Sb1 N5 101.80(9)
N1 Sb1 N2 92.59(8)
N5 Sb1 N2 89.50(10)
N1 Si1 C29 108.77(11)
N1 Si1 C28 115.16(11)
C29 Si1 C28 109.25(13)
N1 Si1 C27 108.89(11)
C29 Si1 C27 107.20(13)
C28 Si1 C27 107.29(13)
C1 N1 Si1 122.53(15)
C1 N1 Sb1 112.36(13)
Si1 N1 Sb1 125.10(10)
N3 N2 Sb1 121.5(2)
N4 N3 N2 175.5(3)
N6 N5 Sb1 117.2(2)
N7 N6 N5 175.7(4)
C2 C1 C6 118.2(2)
C2 C1 N1 121.83(19)
C6 C1 N1 119.9(2)
C3 C2 C1 119.2(2)
C3 C2 C7 116.5(2)
C1 C2 C7 124.20(19)
C4 C3 C2 122.3(2)
C4 C3 H3 118.9
C2 C3 H3 118.9
C5 C4 C3 118.5(2)
C5 C4 H4 120.7
C3 C4 H4 120.7
C4 C5 C6 121.6(2)
C4 C5 H5 119.2
C6 C5 H5 119.2
C5 C6 C1 119.8(2)
C5 C6 C17 115.8(2)
C1 C6 C17 124.3(2)
C8 C7 C12 119.0(2)
C8 C7 C2 119.9(2)
C12 C7 C2 120.7(2)
C9 C8 C7 119.3(2)
C9 C8 C14 117.8(2)
C7 C8 C14 122.9(2)
C10 C9 C8 122.4(2)
C10 C9 H9 118.8
C8 C9 H9 118.8
C9 C10 C11 117.6(2)
C9 C10 C15 121.0(2)
C11 C10 C15 121.4(2)
C10 C11 C12 122.2(2)
C10 C11 H11 118.9
C12 C11 H11 118.9
C11 C12 C7 119.3(2)
C11 C12 C16 116.8(2)
C7 C12 C16 123.8(2)
C8 C14 H14A 109.5
C8 C14 H14B 109.5
H14A C14 H14B 109.5
C8 C14 H14C 109.5
H14A C14 H14C 109.5
H14B C14 H14C 109.5
C10 C15 H15A 109.5
C10 C15 H15B 109.5
H15A C15 H15B 109.5
C10 C15 H15C 109.5
H15A C15 H15C 109.5
H15B C15 H15C 109.5
C12 C16 H16A 109.5
C12 C16 H16B 109.5
H16A C16 H16B 109.5
C12 C16 H16C 109.5
H16A C16 H16C 109.5
H16B C16 H16C 109.5
C18 C17 C22 119.5(2)
C18 C17 C6 121.3(2)
C22 C17 C6 118.6(2)
C19 C18 C17 118.8(2)
C19 C18 C23 120.3(2)
C17 C18 C23 120.8(2)
C20 C19 C18 122.4(3)
C20 C19 H19 118.8
C18 C19 H19 118.8
C19 C20 C21 117.8(3)
C19 C20 C24 121.3(3)
C21 C20 C24 120.8(3)
C20 C21 C22 122.3(3)
C20 C21 H21 118.9
C22 C21 H21 118.9
C21 C22 C17 119.1(2)
C21 C22 C26 118.9(2)
C17 C22 C26 121.9(2)
C18 C23 H23A 109.5
C18 C23 H23B 109.5
H23A C23 H23B 109.5
C18 C23 H23C 109.5
H23A C23 H23C 109.5
H23B C23 H23C 109.5
C20 C24 H24A 109.5
C20 C24 H24B 109.5
H24A C24 H24B 109.5
C20 C24 H24C 109.5
H24A C24 H24C 109.5
H24B C24 H24C 109.5
C22 C26 H26A 109.5
C22 C26 H26B 109.5
H26A C26 H26B 109.5
C22 C26 H26C 109.5
H26A C26 H26C 109.5
H26B C26 H26C 109.5
Si1 C27 H27A 109.5
Si1 C27 H27B 109.5
H27A C27 H27B 109.5
Si1 C27 H27C 109.5
H27A C27 H27C 109.5
H27B C27 H27C 109.5
Si1 C28 H28A 109.5
Si1 C28 H28B 109.5
H28A C28 H28B 109.5
Si1 C28 H28C 109.5
H28A C28 H28C 109.5
H28B C28 H28C 109.5
Si1 C29 H29A 109.5
Si1 C29 H29B 109.5
H29A C29 H29B 109.5
Si1 C29 H29C 109.5
H29A C29 H29C 109.5
H29B C29 H29C 109.5

loop_
_geom_bond_atom_site_label_1
_geom_bond_atom_site_label_2
_geom_bond_distance
Sb1 N1 2.0125(19)
Sb1 N5 2.095(2)
Sb1 N2 2.101(2)
Si1 N1 1.7824(19)
Si1 C29 1.856(3)
Si1 C28 1.859(3)
Si1 C27 1.860(3)
N1 C1 1.445(3)
N2 N3 1.221(3)
N3 N4 1.126(3)
N5 N6 1.225(4)
N6 N7 1.125(4)
C1 C2 1.417(3)
C1 C6 1.417(3)
C2 C3 1.388(3)
C2 C7 1.503(3)
C3 C4 1.383(3)
C3 H3 0.9500
C4 C5 1.376(3)
C4 H4 0.9500
C5 C6 1.393(3)
C5 H5 0.9500
C6 C17 1.505(3)
C7 C8 1.406(3)
C7 C12 1.410(3)
C8 C9 1.392(3)
C8 C14 1.509(3)
C9 C10 1.383(3)
C9 H9 0.9500
C10 C11 1.388(3)
C10 C15 1.506(3)
C11 C12 1.392(3)
C11 H11 0.9500
C12 C16 1.516(3)
C14 H14A 0.9800
C14 H14B 0.9800
C14 H14C 0.9800
C15 H15A 0.9800
C15 H15B 0.9800
C15 H15C 0.9800
C16 H16A 0.9800
C16 H16B 0.9800
C16 H16C 0.9800
C17 C18 1.404(3)
C17 C22 1.411(3)
C18 C19 1.401(4)
C18 C23 1.495(4)
C19 C20 1.379(4)
C19 H19 0.9500
C20 C21 1.387(4)
C20 C24 1.509(4)
C21 C22 1.390(4)
C21 H21 0.9500
C22 C26 1.510(3)
C23 H23A 0.9800
C23 H23B 0.9800
C23 H23C 0.9800
C24 H24A 0.9800
C24 H24B 0.9800
C24 H24C 0.9800
C26 H26A 0.9800
C26 H26B 0.9800
C26 H26C 0.9800
C27 H27A 0.9800
C27 H27B 0.9800
C27 H27C 0.9800
C28 H28A 0.9800
C28 H28B 0.9800
C28 H28C 0.9800
C29 H29A 0.9800
C29 H29B 0.9800
C29 H29C 0.9800

loop_
_geom_torsion_atom_site_label_1
_geom_torsion_atom_site_label_2
_geom_torsion_atom_site_label_3
_geom_torsion_atom_site_label_4
_geom_torsion
C29 Si1 N1 C1 -21.5(2)
C28 Si1 N1 C1 101.44(19)
C27 Si1 N1 C1 -138.04(18)
C29 Si1 N1 Sb1 157.38(13)
C28 Si1 N1 Sb1 -79.64(15)
C27 Si1 N1 Sb1 40.87(16)
N5 Sb1 N1 C1 125.64(15)
N2 Sb1 N1 C1 -144.32(15)
N5 Sb1 N1 Si1 -53.36(14)
N2 Sb1 N1 Si1 36.67(13)
N1 Sb1 N2 N3 -114.0(2)
N5 Sb1 N2 N3 -12.2(2)
Sb1 N2 N3 N4 -176(4)
N1 Sb1 N5 N6 -148.9(2)
N2 Sb1 N5 N6 118.6(2)
Sb1 N5 N6 N7 -175(5)
Si1 N1 C1 C2 -58.5(3)
Sb1 N1 C1 C2 122.44(19)
Si1 N1 C1 C6 123.1(2)
Sb1 N1 C1 C6 -55.9(2)
C6 C1 C2 C3 -5.4(3)
N1 C1 C2 C3 176.2(2)
C6 C1 C2 C7 171.4(2)
N1 C1 C2 C7 -7.0(3)
C1 C2 C3 C4 1.9(3)
C7 C2 C3 C4 -175.2(2)
C2 C3 C4 C5 2.0(4)
C3 C4 C5 C6 -2.3(4)
C4 C5 C6 C1 -1.4(4)
C4 C5 C6 C17 175.7(2)
C2 C1 C6 C5 5.2(3)
N1 C1 C6 C5 -176.4(2)
C2 C1 C6 C17 -171.6(2)
N1 C1 C6 C17 6.8(3)
C3 C2 C7 C8 113.2(2)
C1 C2 C7 C8 -63.7(3)
C3 C2 C7 C12 -59.0(3)
C1 C2 C7 C12 124.1(2)
C12 C7 C8 C9 -4.5(3)
C2 C7 C8 C9 -176.9(2)
C12 C7 C8 C14 172.4(2)
C2 C7 C8 C14 0.0(3)
C7 C8 C9 C10 2.1(3)
C14 C8 C9 C10 -174.9(2)
C8 C9 C10 C11 0.7(4)
C8 C9 C10 C15 179.5(2)
C9 C10 C11 C12 -1.2(4)
C15 C10 C11 C12 -179.9(2)
C10 C11 C12 C7 -1.2(4)
C10 C11 C12 C16 176.2(2)
C8 C7 C12 C11 4.0(3)
C2 C7 C12 C11 176.4(2)
C8 C7 C12 C16 -173.2(2)
C2 C7 C12 C16 -0.9(3)
C5 C6 C17 C18 99.9(3)
C1 C6 C17 C18 -83.2(3)
C5 C6 C17 C22 -70.8(3)
C1 C6 C17 C22 106.1(3)
C22 C17 C18 C19 -0.5(4)
C6 C17 C18 C19 -171.1(2)
C22 C17 C18 C23 178.1(2)
C6 C17 C18 C23 7.5(4)
C17 C18 C19 C20 0.8(4)
C23 C18 C19 C20 -177.8(3)
C18 C19 C20 C21 -1.7(4)
C18 C19 C20 C24 177.6(3)
C19 C20 C21 C22 2.3(4)
C24 C20 C21 C22 -177.0(3)
C20 C21 C22 C17 -2.0(4)
C20 C21 C22 C26 175.7(3)
C18 C17 C22 C21 1.1(4)
C6 C17 C22 C21 172.0(2)
C18 C17 C22 C26 -176.6(2)
C6 C17 C22 C26 -5.7(3)
